data_2240426
loop_
_publ_author_name
'Zhang, Heng-Qiang'
'Yang, Xing'
'Wu, Qiong'
'Chen, Hong-Li'

_publ_section_title
;
 Crystal structure of
 (4<i>Z</i>)-4-{[(2-chlorophenyl)amino](furan-2-yl)methylidene}-3-methyl-1-phenyl-4,5-dihydro-1<i>H</i>-pyrazol-5-one
;
_journal_issue 3
_journal_name_full 'Acta Crystallographica Section E'
_journal_page_first o177
_journal_page_last o178
_journal_paper_doi 10.1107/S2056989015002698
_journal_volume 71
_journal_year 2015
_chemical_formula_iupac 'C21 H16 Cl N3 O2'
_chemical_formula_moiety 'C21 H16 Cl N3 O2'
_chemical_formula_sum 'C21 H16 Cl N3 O2'
_chemical_formula_weight 377.82
_chemical_name_systematic
(4<i>Z</i>)-4-{[(2-Chlorophenyl)amino](furan-2-yl)methylidene}-3-methyl-1-phenyl-4,5-dihydro-1<i>H</i>-pyrazol-5-one
_space_group_IT_number 15
_symmetry_cell_setting monoclinic
_symmetry_space_group_name_Hall '-C 2yc'
_symmetry_space_group_name_H-M 'C 1 2/c 1'
_atom_sites_solution_hydrogens geom
_atom_sites_solution_primary direct
_atom_sites_solution_secondary difmap
_audit_creation_method SHELXL-97
_cell_angle_alpha 90.00
_cell_angle_beta 111.276(2)
_cell_angle_gamma 90.00
_cell_formula_units_Z 8
_cell_length_a 17.1008(16)
_cell_length_b 12.4737(12)
_cell_length_c 17.9070(17)
_cell_measurement_reflns_used 3518
_cell_measurement_temperature 295(2)
_cell_measurement_theta_max 27.32
_cell_measurement_theta_min 2.63
_cell_volume 3559.4(6)
_computing_cell_refinement
;
SAINT (Bruker, 2007)
;
_computing_data_collection
;
APEX2 (Bruker, 2007)
;
_computing_data_reduction
;
SAINT (Bruker, 2007)
;
_computing_molecular_graphics
;
ORTEP-3 for Windows (Farrugia, 2012 and PLATON (Spek, 2009)
;
_computing_publication_material
;
WinGX publication routines (Farrugia, 2012) and PLATON (Spek,
2009)
;
_computing_structure_refinement
;
SHELXL97 (Sheldrick, 2008)
;
_computing_structure_solution
;
SHELXS97 (Sheldrick, 2008)
;
_diffrn_ambient_temperature 295(2)
_diffrn_measured_fraction_theta_full 0.998
_diffrn_measured_fraction_theta_max 0.998
_diffrn_measurement_device_type 'Bruker APEXII CCD area-detector'
_diffrn_measurement_method 'phi and omega scans'
_diffrn_radiation_monochromator graphite
_diffrn_radiation_source 'fine-focus sealed tube'
_diffrn_radiation_type MoK\a
_diffrn_radiation_wavelength 0.71073
_diffrn_reflns_av_R_equivalents 0.0250
_diffrn_reflns_av_sigmaI/netI 0.0271
_diffrn_reflns_limit_h_max 22
_diffrn_reflns_limit_h_min -22
_diffrn_reflns_limit_k_max 16
_diffrn_reflns_limit_k_min -16
_diffrn_reflns_limit_l_max 23
_diffrn_reflns_limit_l_min -11
_diffrn_reflns_number 11255
_diffrn_reflns_theta_full 27.40
_diffrn_reflns_theta_max 27.40
_diffrn_reflns_theta_min 2.07
_exptl_absorpt_coefficient_mu 0.237
_exptl_absorpt_correction_type none
_exptl_crystal_colour yellow
_exptl_crystal_density_diffrn 1.410
_exptl_crystal_density_method 'not measured'
_exptl_crystal_description block
_exptl_crystal_F_000 1568
_exptl_crystal_size_max 0.28
_exptl_crystal_size_mid 0.25
_exptl_crystal_size_min 0.21
_refine_diff_density_max 0.298
_refine_diff_density_min -0.333
_refine_ls_extinction_method none
_refine_ls_goodness_of_fit_ref 1.014
_refine_ls_hydrogen_treatment constr
_refine_ls_matrix_type full
_refine_ls_number_parameters 245
_refine_ls_number_reflns 4048
_refine_ls_number_restraints 0
_refine_ls_restrained_S_all 1.014
_refine_ls_R_factor_all 0.0501
_refine_ls_R_factor_gt 0.0363
_refine_ls_shift/su_max 0.001
_refine_ls_shift/su_mean 0.000
_refine_ls_structure_factor_coef Fsqd
_refine_ls_weighting_details 'calc w=1/[\s^2^(Fo^2^)+(0.0422P)^2^+2.6702P] where P=(Fo^2^+2Fc^2^)/3'
_refine_ls_weighting_scheme calc
_refine_ls_wR_factor_gt 0.0873
_refine_ls_wR_factor_ref 0.0945
_reflns_number_gt 3245
_reflns_number_total 4048
_reflns_threshold_expression >2sigma(I)
_cod_data_source_file su5081sup1.cif
_cod_data_source_block I
_cod_original_sg_symbol_H-M ' C2/c'
_cod_database_code 2240426
_cod_database_fobs_code 2240426
_shelxl_version_number 2014/6

loop_
_symmetry_equiv_pos_as_xyz
'x, y, z'
'-x, y, -z+1/2'
'x+1/2, y+1/2, z'
'-x+1/2, y+1/2, -z+1/2'
'-x, -y, -z'
'x, -y, z-1/2'
'-x+1/2, -y+1/2, -z'
'x+1/2, -y+1/2, z-1/2'

loop_
_atom_site_type_symbol
_atom_site_label
_atom_site_fract_x
_atom_site_fract_y
_atom_site_fract_z
_atom_site_U_iso_or_equiv
_atom_site_adp_type
_atom_site_calc_flag
_atom_site_refinement_flags
_atom_site_occupancy
_atom_site_symmetry_multiplicity
C C1 0.44525(8) 0.57307(12) 0.57260(8) 0.0224(3) Uani d . 1 1
C C2 0.40060(9) 0.51564(12) 0.50340(8) 0.0243(3) Uani d . 1 1
H H2 0.4079 0.4420 0.5014 0.029 Uiso calc R 1 1
C C3 0.34516(9) 0.56928(13) 0.43753(9) 0.0293(3) Uani d . 1 1
H H3 0.3152 0.5311 0.3914 0.035 Uiso calc R 1 1
C C4 0.33398(10) 0.67869(14) 0.43979(10) 0.0350(4) Uani d . 1 1
H H4 0.2970 0.7142 0.3953 0.042 Uiso calc R 1 1
C C5 0.37828(10) 0.73525(13) 0.50892(10) 0.0356(4) Uani d . 1 1
H H5 0.3707 0.8089 0.5107 0.043 Uiso calc R 1 1
C C6 0.43372(9) 0.68315(12) 0.57541(10) 0.0288(3) Uani d . 1 1
H H6 0.4631 0.7216 0.6216 0.035 Uiso calc R 1 1
C C7 0.51617(9) 0.41344(12) 0.65574(8) 0.0226(3) Uani d . 1 1
C C8 0.59225(8) 0.40755(12) 0.72738(8) 0.0226(3) Uani d . 1 1
C C9 0.61904(9) 0.51729(12) 0.74541(8) 0.0231(3) Uani d . 1 1
C C10 0.69450(9) 0.56344(13) 0.80961(9) 0.0288(3) Uani d . 1 1
H H10A 0.7004 0.6375 0.7980 0.043 Uiso calc R 1 1
H H10B 0.7437 0.5246 0.8116 0.043 Uiso calc R 1 1
H H10C 0.6878 0.5578 0.8604 0.043 Uiso calc R 1 1
C C11 0.62715(9) 0.31029(12) 0.75986(8) 0.0234(3) Uani d . 1 1
C C12 0.70547(9) 0.30187(12) 0.82951(9) 0.0243(3) Uani d . 1 1
C C13 0.73360(9) 0.34085(13) 0.90500(9) 0.0291(3) Uani d . 1 1
H H13 0.7052 0.3870 0.9271 0.035 Uiso calc R 1 1
C C14 0.81512(10) 0.29751(14) 0.94399(9) 0.0312(3) Uani d . 1 1
H H14 0.8505 0.3098 0.9966 0.037 Uiso calc R 1 1
C C15 0.83107(9) 0.23514(13) 0.88992(9) 0.0287(3) Uani d . 1 1
H H15 0.8805 0.1970 0.8997 0.034 Uiso calc R 1 1
C C16 0.60305(9) 0.11363(12) 0.75154(9) 0.0268(3) Uani d . 1 1
C C17 0.62669(10) 0.09001(14) 0.83295(10) 0.0337(4) Uani d . 1 1
H H17 0.6358 0.1454 0.8699 0.040 Uiso calc R 1 1
C C18 0.63667(10) -0.01516(15) 0.85909(11) 0.0409(4) Uani d . 1 1
H H18 0.6530 -0.0300 0.9135 0.049 Uiso calc R 1 1
C C19 0.62263(10) -0.09799(15) 0.80517(13) 0.0435(5) Uani d . 1 1
H H19 0.6304 -0.1685 0.8233 0.052 Uiso calc R 1 1
C C20 0.59700(10) -0.07661(14) 0.72421(12) 0.0390(4) Uani d . 1 1
H H20 0.5864 -0.1326 0.6876 0.047 Uiso calc R 1 1
C C21 0.58720(9) 0.02863(13) 0.69779(10) 0.0302(3) Uani d . 1 1
Cl Cl1 0.55346(3) 0.05471(4) 0.59572(3) 0.04238(13) Uani d . 1 1
N N1 0.50433(7) 0.52104(10) 0.63947(7) 0.0226(3) Uani d . 1 1
N N2 0.56763(7) 0.58347(10) 0.69457(7) 0.0244(3) Uani d . 1 1
N N3 0.59039(8) 0.21931(10) 0.72231(7) 0.0271(3) Uani d . 1 1
H H3A 0.5546 0.2271 0.6744 0.033 Uiso calc R 1 1
O O1 0.47138(6) 0.33913(8) 0.61635(6) 0.0261(2) Uani d . 1 1
O O2 0.76468(6) 0.23556(8) 0.81867(6) 0.0259(2) Uani d . 1 1

loop_
_atom_site_aniso_label
_atom_site_aniso_U_11
_atom_site_aniso_U_22
_atom_site_aniso_U_33
_atom_site_aniso_U_12
_atom_site_aniso_U_13
_atom_site_aniso_U_23
C1 0.0186(6) 0.0280(7) 0.0231(7) 0.0013(5) 0.0104(6) 0.0028(6)
C2 0.0228(7) 0.0272(7) 0.0240(7) 0.0006(6) 0.0099(6) 0.0010(6)
C3 0.0247(7) 0.0381(9) 0.0241(7) 0.0017(6) 0.0079(6) 0.0027(6)
C4 0.0301(8) 0.0403(9) 0.0315(8) 0.0086(7) 0.0074(7) 0.0095(7)
C5 0.0354(8) 0.0282(8) 0.0421(10) 0.0082(7) 0.0127(7) 0.0045(7)
C6 0.0271(7) 0.0281(8) 0.0304(8) 0.0012(6) 0.0094(6) -0.0023(6)
C7 0.0227(7) 0.0265(7) 0.0201(7) 0.0000(6) 0.0097(6) 0.0009(6)
C8 0.0215(7) 0.0286(7) 0.0179(7) -0.0010(6) 0.0074(5) -0.0005(5)
C9 0.0213(6) 0.0289(7) 0.0211(7) -0.0009(6) 0.0102(6) -0.0023(6)
C10 0.0258(7) 0.0336(8) 0.0243(7) -0.0040(6) 0.0058(6) -0.0039(6)
C11 0.0243(7) 0.0295(7) 0.0178(7) -0.0003(6) 0.0092(6) -0.0005(6)
C12 0.0237(7) 0.0277(7) 0.0226(7) 0.0024(6) 0.0099(6) 0.0016(6)
C13 0.0288(7) 0.0367(9) 0.0224(7) 0.0039(6) 0.0101(6) -0.0009(6)
C14 0.0265(7) 0.0437(9) 0.0208(7) 0.0012(7) 0.0054(6) 0.0031(6)
C15 0.0210(7) 0.0352(8) 0.0278(8) 0.0036(6) 0.0062(6) 0.0067(6)
C16 0.0207(7) 0.0283(8) 0.0306(8) 0.0015(6) 0.0084(6) 0.0035(6)
C17 0.0293(8) 0.0387(9) 0.0292(8) -0.0028(7) 0.0059(7) 0.0058(7)
C18 0.0289(8) 0.0452(10) 0.0430(10) -0.0031(7) 0.0064(7) 0.0176(8)
C19 0.0271(8) 0.0351(9) 0.0668(13) 0.0025(7) 0.0151(8) 0.0189(9)
C20 0.0288(8) 0.0295(9) 0.0619(12) -0.0015(7) 0.0203(8) -0.0023(8)
C21 0.0240(7) 0.0322(8) 0.0355(8) -0.0012(6) 0.0122(6) -0.0005(7)
Cl1 0.0543(3) 0.0414(2) 0.0326(2) -0.0103(2) 0.01723(19) -0.01043(18)
N1 0.0204(6) 0.0253(6) 0.0206(6) -0.0018(5) 0.0057(5) -0.0014(5)
N2 0.0216(6) 0.0279(6) 0.0229(6) -0.0032(5) 0.0071(5) -0.0039(5)
N3 0.0291(6) 0.0281(7) 0.0196(6) 0.0012(5) 0.0034(5) 0.0014(5)
O1 0.0252(5) 0.0264(5) 0.0232(5) -0.0031(4) 0.0045(4) -0.0001(4)
O2 0.0243(5) 0.0291(5) 0.0250(5) 0.0030(4) 0.0097(4) 0.0003(4)

loop_
_atom_type_symbol
_atom_type_description
_atom_type_scat_dispersion_real
_atom_type_scat_dispersion_imag
_atom_type_scat_source
C C 0.0033 0.0016 'International Tables Vol C Tables 4.2.6.8 and 6.1.1.4'
H H 0.0000 0.0000 'International Tables Vol C Tables 4.2.6.8 and 6.1.1.4'
N N 0.0061 0.0033 'International Tables Vol C Tables 4.2.6.8 and 6.1.1.4'
O O 0.0106 0.0060 'International Tables Vol C Tables 4.2.6.8 and 6.1.1.4'
Cl Cl 0.1484 0.1585 'International Tables Vol C Tables 4.2.6.8 and 6.1.1.4'

loop_
_geom_angle_atom_site_label_1
_geom_angle_atom_site_label_2
_geom_angle_atom_site_label_3
_geom_angle
C6 C1 C2 120.02(13)
C6 C1 N1 119.33(13)
C2 C1 N1 120.62(13)
C3 C2 C1 119.50(14)
C3 C2 H2 120.3
C1 C2 H2 120.3
C4 C3 C2 120.72(15)
C4 C3 H3 119.6
C2 C3 H3 119.6
C3 C4 C5 119.49(15)
C3 C4 H4 120.3
C5 C4 H4 120.3
C6 C5 C4 120.68(15)
C6 C5 H5 119.7
C4 C5 H5 119.7
C5 C6 C1 119.59(15)
C5 C6 H6 120.2
C1 C6 H6 120.2
O1 C7 N1 126.47(13)
O1 C7 C8 128.96(13)
N1 C7 C8 104.56(12)
C11 C8 C9 133.20(13)
C11 C8 C7 121.62(13)
C9 C8 C7 104.97(12)
N2 C9 C8 111.44(13)
N2 C9 C10 117.86(13)
C8 C9 C10 130.69(13)
C9 C10 H10A 109.5
C9 C10 H10B 109.5
H10A C10 H10B 109.5
C9 C10 H10C 109.5
H10A C10 H10C 109.5
H10B C10 H10C 109.5
N3 C11 C8 118.36(13)
N3 C11 C12 118.65(13)
C8 C11 C12 122.83(13)
C13 C12 O2 110.18(13)
C13 C12 C11 135.20(14)
O2 C12 C11 114.55(12)
C12 C13 C14 106.54(14)
C12 C13 H13 126.7
C14 C13 H13 126.7
C15 C14 C13 106.59(14)
C15 C14 H14 126.7
C13 C14 H14 126.7
C14 C15 O2 110.69(13)
C14 C15 H15 124.7
O2 C15 H15 124.7
C21 C16 C17 118.14(15)
C21 C16 N3 119.48(14)
C17 C16 N3 122.27(14)
C18 C17 C16 120.49(17)
C18 C17 H17 119.8
C16 C17 H17 119.8
C19 C18 C17 120.45(17)
C19 C18 H18 119.8
C17 C18 H18 119.8
C18 C19 C20 120.05(16)
C18 C19 H19 120.0
C20 C19 H19 120.0
C19 C20 C21 119.67(17)
C19 C20 H20 120.2
C21 C20 H20 120.2
C20 C21 C16 121.15(16)
C20 C21 Cl1 119.34(14)
C16 C21 Cl1 119.51(12)
C7 N1 N2 112.08(11)
C7 N1 C1 129.33(12)
N2 N1 C1 118.15(12)
C9 N2 N1 106.94(12)
C11 N3 C16 128.37(13)
C11 N3 H3A 115.8
C16 N3 H3A 115.8
C15 O2 C12 106.00(11)

loop_
_geom_bond_atom_site_label_1
_geom_bond_atom_site_label_2
_geom_bond_distance
C1 C6 1.391(2)
C1 C2 1.395(2)
C1 N1 1.4135(18)
C2 C3 1.388(2)
C2 H2 0.9300
C3 C4 1.381(2)
C3 H3 0.9300
C4 C5 1.387(2)
C4 H4 0.9300
C5 C6 1.385(2)
C5 H5 0.9300
C6 H6 0.9300
C7 O1 1.2456(17)
C7 N1 1.3727(19)
C7 C8 1.4602(19)
C8 C11 1.384(2)
C8 C9 1.442(2)
C9 N2 1.3047(19)
C9 C10 1.497(2)
C10 H10A 0.9600
C10 H10B 0.9600
C10 H10C 0.9600
C11 N3 1.3522(19)
C11 C12 1.466(2)
C12 C13 1.350(2)
C12 O2 1.3746(17)
C13 C14 1.420(2)
C13 H13 0.9300
C14 C15 1.345(2)
C14 H14 0.9300
C15 O2 1.3659(18)
C15 H15 0.9300
C16 C21 1.391(2)
C16 C17 1.396(2)
C16 N3 1.4058(19)
C17 C18 1.382(2)
C17 H17 0.9300
C18 C19 1.375(3)
C18 H18 0.9300
C19 C20 1.380(3)
C19 H19 0.9300
C20 C21 1.385(2)
C20 H20 0.9300
C21 Cl1 1.7362(17)
N1 N2 1.4060(16)
N3 H3A 0.8600

loop_
_geom_hbond_atom_site_label_D
_geom_hbond_atom_site_label_H
_geom_hbond_atom_site_label_A
_geom_hbond_site_symmetry_A
_geom_hbond_distance_DH
_geom_hbond_distance_HA
_geom_hbond_distance_DA
_geom_hbond_angle_DHA
N3 H3A O1 . 0.86 2.00 2.678(2) 135
C15 H15 N2 4_646 0.93 2.59 3.282(2) 131

loop_
_geom_torsion_atom_site_label_1
_geom_torsion_atom_site_label_2
_geom_torsion_atom_site_label_3
_geom_torsion_atom_site_label_4
_geom_torsion
C6 C1 C2 C3 0.3(2)
N1 C1 C2 C3 -177.69(12)
C1 C2 C3 C4 0.2(2)
C2 C3 C4 C5 -0.5(2)
C3 C4 C5 C6 0.2(2)
C4 C5 C6 C1 0.3(2)
C2 C1 C6 C5 -0.6(2)
N1 C1 C6 C5 177.51(13)
O1 C7 C8 C11 2.7(2)
N1 C7 C8 C11 -176.44(12)
O1 C7 C8 C9 178.06(14)
N1 C7 C8 C9 -1.11(14)
C11 C8 C9 N2 175.64(15)
C7 C8 C9 N2 1.09(16)
C11 C8 C9 C10 -2.8(3)
C7 C8 C9 C10 -177.36(14)
C9 C8 C11 N3 -171.97(14)
C7 C8 C11 N3 1.8(2)
C9 C8 C11 C12 3.4(2)
C7 C8 C11 C12 177.17(12)
N3 C11 C12 C13 -129.37(19)
C8 C11 C12 C13 55.3(2)
N3 C11 C12 O2 47.33(18)
C8 C11 C12 O2 -127.98(14)
O2 C12 C13 C14 0.34(18)
C11 C12 C13 C14 177.15(16)
C12 C13 C14 C15 -0.11(19)
C13 C14 C15 O2 -0.17(18)
C21 C16 C17 C18 2.1(2)
N3 C16 C17 C18 178.52(14)
C16 C17 C18 C19 -0.6(2)
C17 C18 C19 C20 -1.1(3)
C18 C19 C20 C21 1.3(2)
C19 C20 C21 C16 0.2(2)
C19 C20 C21 Cl1 -179.07(12)
C17 C16 C21 C20 -1.9(2)
N3 C16 C21 C20 -178.43(14)
C17 C16 C21 Cl1 177.36(11)
N3 C16 C21 Cl1 0.88(19)
O1 C7 N1 N2 -178.37(12)
C8 C7 N1 N2 0.82(15)
O1 C7 N1 C1 -6.2(2)
C8 C7 N1 C1 173.00(12)
C6 C1 N1 C7 167.80(14)
C2 C1 N1 C7 -14.1(2)
C6 C1 N1 N2 -20.42(18)
C2 C1 N1 N2 157.62(12)
C8 C9 N2 N1 -0.60(15)
C10 C9 N2 N1 178.07(11)
C7 N1 N2 C9 -0.17(15)
C1 N1 N2 C9 -173.31(11)
C8 C11 N3 C16 -165.70(14)
C12 C11 N3 C16 18.8(2)
C21 C16 N3 C11 -154.71(15)
C17 C16 N3 C11 29.0(2)
C14 C15 O2 C12 0.37(17)
C13 C12 O2 C15 -0.44(16)
C11 C12 O2 C15 -177.97(12)
